data_4072869
loop_
_publ_author_name
'\<Smejkal, Tom\'a\<s'
'Breit, Bernhard'

_publ_section_title
;
 Self-Assembled Bidentate Ligands for Ruthenium-Catalyzed Hydration of
 Nitriles
;
_journal_issue 9
_journal_name_full Organometallics
_journal_page_first 2461
_journal_paper_doi 10.1021/om0611047
_journal_volume 26
_journal_year 2007
_chemical_formula_moiety 'C53 H53 N3 O6 P2 Ru'
_chemical_formula_sum 'C53 H53 N3 O6 P2 Ru'
_chemical_formula_weight 990.99
_chemical_name_systematic
; 
 ? 
;
_space_group_IT_number 2
_symmetry_cell_setting triclinic
_symmetry_space_group_name_Hall '-P 1'
_symmetry_space_group_name_H-M 'P -1'
_atom_sites_solution_hydrogens geom
_atom_sites_solution_primary direct
_atom_sites_solution_secondary difmap
_audit_creation_method SHELXL-97
_cell_angle_alpha 72.2107(18)
_cell_angle_beta 68.953(2)
_cell_angle_gamma 72.576(2)
_cell_formula_units_Z 2
_cell_length_a 12.3933(4)
_cell_length_b 15.1408(7)
_cell_length_c 16.1260(7)
_cell_measurement_reflns_used 30376
_cell_measurement_temperature 100(2)
_cell_measurement_theta_max 27.485
_cell_measurement_theta_min 0.998
_cell_volume 2627.06(19)
_computing_cell_refinement 'HKL Scalepack (Otwinowski & Minor 1997)'
_computing_data_collection 'Collect (Nonius BV, 1997-2000)'
_computing_data_reduction 'HKL Denzo and Scalepack (Otwinowski & Minor 1997)'
_computing_structure_refinement 'SHELXL-97 (Sheldrick, 1997)'
_computing_structure_solution 'SIR-97 (Giacovazzo, 1997)'
_diffrn_ambient_temperature 100(2)
_diffrn_detector_area_resol_mean 9
_diffrn_measured_fraction_theta_full 1.000
_diffrn_measured_fraction_theta_max 0.994
_diffrn_measurement_device '95mm CCD camera on \k-goniostat'
_diffrn_measurement_device_type KappaCCD
_diffrn_measurement_method CCD
_diffrn_radiation_monochromator 'horizonally mounted graphite crystal'
_diffrn_radiation_source 'long-fine-focus sealed tube'
_diffrn_radiation_type MoK\a
_diffrn_radiation_wavelength 0.71073
_diffrn_reflns_av_R_equivalents 0.0632
_diffrn_reflns_av_sigmaI/netI 0.0867
_diffrn_reflns_limit_h_max 16
_diffrn_reflns_limit_h_min -15
_diffrn_reflns_limit_k_max 19
_diffrn_reflns_limit_k_min -18
_diffrn_reflns_limit_l_max 20
_diffrn_reflns_limit_l_min -18
_diffrn_reflns_number 30767
_diffrn_reflns_theta_full 25.00
_diffrn_reflns_theta_max 27.47
_diffrn_reflns_theta_min 1.39
_exptl_absorpt_coefficient_mu 0.408
_exptl_absorpt_correction_T_max 0.963
_exptl_absorpt_correction_T_min 0.803
_exptl_absorpt_correction_type multi-scan
_exptl_absorpt_process_details
;
multi-scan from symmetry-related measurements 
 Sortav (Blessing 1995)
;
_exptl_crystal_colour yellow
_exptl_crystal_density_diffrn 1.253
_exptl_crystal_density_method 'not measured'
_exptl_crystal_description plate
_exptl_crystal_F_000 1028
_exptl_crystal_size_max 0.22
_exptl_crystal_size_mid 0.22
_exptl_crystal_size_min 0.10
_platon_squeeze_details ' ?'
_refine_diff_density_max 0.697
_refine_diff_density_min -1.181
_refine_diff_density_rms 0.151
_refine_ls_extinction_method none
_refine_ls_goodness_of_fit_ref 0.971
_refine_ls_hydrogen_treatment constr
_refine_ls_matrix_type full
_refine_ls_number_parameters 594
_refine_ls_number_reflns 11947
_refine_ls_number_restraints 0
_refine_ls_restrained_S_all 0.971
_refine_ls_R_factor_all 0.0661
_refine_ls_R_factor_gt 0.0438
_refine_ls_shift/su_max 0.002
_refine_ls_shift/su_mean 0.000
_refine_ls_structure_factor_coef Fsqd
_refine_ls_weighting_details 'calc w=1/[\s^2^(Fo^2^)+(0.0559P)^2^+0.0000P] where P=(Fo^2^+2Fc^2^)/3'
_refine_ls_weighting_scheme calc
_refine_ls_wR_factor_gt 0.1020
_refine_ls_wR_factor_ref 0.1101
_reflns_d_resolution_high 0.7709
_reflns_number_gt 8609
_reflns_number_total 11947
_reflns_threshold_expression >2sigma(I)
_cod_data_source_file om0611047si20070205_093241.cif
_cod_data_source_block mk372al
_cod_depositor_comments
;
The following automatic conversions were performed:

'_symmetry_cell_setting' value 'Triclinic' changed to 'triclinic'
according to /home/saulius/struct/CIF-dictionaries/cif_core.dic
dictionary named 'cif_core.dic' version 2.4.1 from 2010-06-29.

Automatic conversion script
Id: cif_fix_values 1715 2011-07-08 13:25:40Z adriana 
;
_cod_original_sg_symbol_H-M 'P -1          '
_cod_database_code 4072869
_shelx_title ' mk372a - Smejkal / Breit / TS-113 - 100K           '
_shelx_f_calc_maximum 203.42
_shelx_f_squared_multiplier 100.000

loop_
_symmetry_equiv_pos_as_xyz
'x, y, z'
'-x, -y, -z'

loop_
_atom_site_label
_atom_site_type_symbol
_atom_site_fract_x
_atom_site_fract_y
_atom_site_fract_z
_atom_site_U_iso_or_equiv
_atom_site_adp_type
_atom_site_occupancy
_atom_site_symmetry_multiplicity
_atom_site_calc_flag
_atom_site_refinement_flags
C11 C 0.7670(2) 0.2364(2) 0.60493(19) 0.0226(6) Uani 1 1 d .
C12 C 0.8243(2) 0.1534(2) 0.5712(2) 0.0281(7) Uani 1 1 d .
H12 H 0.8281 0.0931 0.6124 0.034 Uiso 1 1 calc R
C13 C 0.8756(2) 0.1593(2) 0.4776(2) 0.0317(7) Uani 1 1 d .
H13 H 0.9150 0.1031 0.4553 0.038 Uiso 1 1 calc R
C14 C 0.8691(3) 0.2465(3) 0.4177(2) 0.0351(8) Uani 1 1 d .
H14 H 0.9022 0.2503 0.3540 0.042 Uiso 1 1 calc R
C15 C 0.8148(3) 0.3280(3) 0.4496(2) 0.0380(8) Uani 1 1 d .
H15 H 0.8116 0.3880 0.4080 0.046 Uiso 1 1 calc R
C16 C 0.7645(3) 0.3228(2) 0.5429(2) 0.0305(7) Uani 1 1 d .
H16 H 0.7278 0.3797 0.5642 0.037 Uiso 1 1 calc R
C21 C 0.6183(2) 0.1385(2) 0.76391(19) 0.0216(6) Uani 1 1 d .
C22 C 0.5517(2) 0.1378(2) 0.7089(2) 0.0279(7) Uani 1 1 d .
H22 H 0.5562 0.1817 0.6519 0.034 Uiso 1 1 calc R
C23 C 0.4798(2) 0.0728(2) 0.7387(2) 0.0329(7) Uani 1 1 d .
H23 H 0.4347 0.0728 0.7019 0.039 Uiso 1 1 calc R
C24 C 0.4728(2) 0.0080(2) 0.8211(2) 0.0321(7) Uani 1 1 d .
H24 H 0.4229 -0.0359 0.8411 0.038 Uiso 1 1 calc R
C25 C 0.5395(2) 0.0077(2) 0.8747(2) 0.0286(7) Uani 1 1 d .
H25 H 0.5352 -0.0370 0.9313 0.034 Uiso 1 1 calc R
C26 C 0.6119(2) 0.0719(2) 0.84599(19) 0.0230(6) Uani 1 1 d .
H26 H 0.6577 0.0705 0.8828 0.028 Uiso 1 1 calc R
C31 C 0.6018(2) 0.33840(19) 0.73472(18) 0.0200(6) Uani 1 1 d .
C32 C 0.4840(2) 0.35330(19) 0.74821(18) 0.0205(6) Uani 1 1 d .
H32 H 0.4501 0.3018 0.7554 0.025 Uiso 1 1 calc R
C33 C 0.4103(2) 0.4455(2) 0.75176(18) 0.0218(6) Uani 1 1 d .
C34 C 0.2865(2) 0.4648(2) 0.7697(2) 0.0274(7) Uani 1 1 d .
H34 H 0.2496 0.4150 0.7772 0.033 Uiso 1 1 calc R
C35 C 0.2178(2) 0.5538(2) 0.7764(2) 0.0294(7) Uani 1 1 d .
H35 H 0.1347 0.5652 0.7877 0.035 Uiso 1 1 calc R
C36 C 0.2711(2) 0.6279(2) 0.7667(2) 0.0284(7) Uani 1 1 d .
H36 H 0.2237 0.6891 0.7728 0.034 Uiso 1 1 calc R
C37 C 0.3917(2) 0.6116(2) 0.74819(19) 0.0250(6) Uani 1 1 d .
H37 H 0.4274 0.6620 0.7411 0.030 Uiso 1 1 calc R
C38 C 0.4624(2) 0.5217(2) 0.73977(18) 0.0207(6) Uani 1 1 d .
C39 C 0.5899(2) 0.50570(19) 0.72129(18) 0.0201(6) Uani 1 1 d .
C41 C 0.5822(2) 0.30467(19) 0.94677(17) 0.0182(5) Uani 1 1 d .
C42 C 0.5162(2) 0.2352(2) 0.97313(18) 0.0220(6) Uani 1 1 d .
H42 H 0.5557 0.1704 0.9769 0.026 Uiso 1 1 calc R
C43 C 0.3938(2) 0.2593(2) 0.99395(19) 0.0251(6) Uani 1 1 d .
H43 H 0.3499 0.2113 1.0120 0.030 Uiso 1 1 calc R
C44 C 0.3359(2) 0.3535(2) 0.98833(19) 0.0237(6) Uani 1 1 d .
H44 H 0.2523 0.3705 1.0011 0.028 Uiso 1 1 calc R
C45 C 0.4000(2) 0.4229(2) 0.96411(19) 0.0225(6) Uani 1 1 d .
H45 H 0.3599 0.4873 0.9620 0.027 Uiso 1 1 calc R
C46 C 0.5229(2) 0.39902(19) 0.94273(18) 0.0201(6) Uani 1 1 d .
H46 H 0.5663 0.4472 0.9254 0.024 Uiso 1 1 calc R
C51 C 0.7498(2) 0.18141(19) 1.03136(18) 0.0190(6) Uani 1 1 d .
C52 C 0.8332(2) 0.09593(19) 1.03820(19) 0.0204(6) Uani 1 1 d .
H52 H 0.8860 0.0759 0.9846 0.025 Uiso 1 1 calc R
C53 C 0.8391(2) 0.0397(2) 1.12379(19) 0.0226(6) Uani 1 1 d .
H53 H 0.8954 -0.0187 1.1284 0.027 Uiso 1 1 calc R
C54 C 0.7628(2) 0.0694(2) 1.20208(19) 0.0233(6) Uani 1 1 d .
H54 H 0.7665 0.0310 1.2603 0.028 Uiso 1 1 calc R
C55 C 0.6816(2) 0.1543(2) 1.19579(19) 0.0230(6) Uani 1 1 d .
H55 H 0.6306 0.1747 1.2496 0.028 Uiso 1 1 calc R
C56 C 0.6740(2) 0.2101(2) 1.11139(19) 0.0217(6) Uani 1 1 d .
H56 H 0.6169 0.2681 1.1077 0.026 Uiso 1 1 calc R
C61 C 0.8039(2) 0.35753(19) 0.92237(18) 0.0184(6) Uani 1 1 d .
C62 C 0.8794(2) 0.3406(2) 0.9741(2) 0.0230(6) Uani 1 1 d .
H62 H 0.8933 0.2815 1.0155 0.028 Uiso 1 1 calc R
C63 C 0.9340(2) 0.4129(2) 0.96337(19) 0.0245(6) Uani 1 1 d .
H63 H 0.9865 0.4035 0.9976 0.029 Uiso 1 1 calc R
C64 C 0.9122(2) 0.4978(2) 0.90350(19) 0.0222(6) Uani 1 1 d .
H64 H 0.9507 0.5471 0.8944 0.027 Uiso 1 1 calc R
C65 C 0.8324(2) 0.5099(2) 0.85638(18) 0.0200(6) Uani 1 1 d .
C66 C 0.8290(2) 0.6801(2) 0.77658(18) 0.0215(6) Uani 1 1 d .
C67 C 0.7671(2) 0.7603(2) 0.71236(19) 0.0229(6) Uani 1 1 d .
C68 C 0.6316(2) 0.7728(2) 0.7531(2) 0.0279(7) Uani 1 1 d .
H68A H 0.6080 0.7810 0.8157 0.042 Uiso 1 1 calc R
H68B H 0.6079 0.7164 0.7535 0.042 Uiso 1 1 calc R
H68C H 0.5927 0.8289 0.7162 0.042 Uiso 1 1 calc R
C69 C 0.8071(2) 0.7362(2) 0.6186(2) 0.0287(7) Uani 1 1 d .
H69A H 0.7651 0.7858 0.5787 0.043 Uiso 1 1 calc R
H69B H 0.7893 0.6750 0.6256 0.043 Uiso 1 1 calc R
H69C H 0.8925 0.7323 0.5917 0.043 Uiso 1 1 calc R
C70 C 0.8002(3) 0.8529(2) 0.7031(2) 0.0297(7) Uani 1 1 d .
H70A H 0.7743 0.8679 0.7632 0.045 Uiso 1 1 calc R
H70B H 0.7614 0.9044 0.6623 0.045 Uiso 1 1 calc R
H70C H 0.8862 0.8459 0.6778 0.045 Uiso 1 1 calc R
C81 C 0.9868(2) 0.4585(2) 0.6295(2) 0.0297(7) Uani 1 1 d .
H81A H 1.0250 0.4443 0.5689 0.045 Uiso 1 1 calc R
H81B H 1.0343 0.4920 0.6413 0.045 Uiso 1 1 calc R
H81C H 0.9076 0.4985 0.6322 0.045 Uiso 1 1 calc R
C82 C 0.9765(2) 0.3675(2) 0.70021(18) 0.0210(6) Uani 1 1 d .
C83 C 1.0643(2) 0.3252(2) 0.74404(19) 0.0235(6) Uani 1 1 d .
H83 H 1.1251 0.3588 0.7281 0.028 Uiso 1 1 calc R
C84 C 1.0734(2) 0.2388(2) 0.80910(19) 0.0211(6) Uani 1 1 d .
C85 C 1.1740(2) 0.2097(2) 0.8503(2) 0.0277(7) Uani 1 1 d .
H85A H 1.1544 0.2445 0.8978 0.042 Uiso 1 1 calc R
H85B H 1.2462 0.2245 0.8028 0.042 Uiso 1 1 calc R
H85C H 1.1868 0.1414 0.8769 0.042 Uiso 1 1 calc R
C91 C 1.1299(2) 0.0631(2) 0.5847(2) 0.0281(7) Uani 1 1 d .
H91A H 1.0997 0.0882 0.5317 0.042 Uiso 1 1 calc R
H91B H 1.1658 -0.0046 0.5890 0.042 Uiso 1 1 calc R
H91C H 1.1896 0.0972 0.5779 0.042 Uiso 1 1 calc R
C92 C 1.0287(2) 0.0764(2) 0.67061(19) 0.0216(6) Uani 1 1 d .
C93 C 0.9902(2) -0.0039(2) 0.73301(19) 0.0221(6) Uani 1 1 d .
H93 H 1.0211 -0.0623 0.7139 0.027 Uiso 1 1 calc R
C94 C 0.9109(2) -0.0062(2) 0.82039(19) 0.0212(6) Uani 1 1 d .
C95 C 0.8940(2) -0.1016(2) 0.8836(2) 0.0251(6) Uani 1 1 d .
H95A H 0.9402 -0.1184 0.9265 0.038 Uiso 1 1 calc R
H95B H 0.9208 -0.1500 0.8477 0.038 Uiso 1 1 calc R
H95C H 0.8100 -0.0979 0.9175 0.038 Uiso 1 1 calc R
N1 N 0.65077(18) 0.41439(16) 0.72281(15) 0.0187(5) Uani 1 1 d .
H1 H 0.7272 0.4025 0.7157 0.022 Uiso 1 1 calc R
N2 N 0.78038(17) 0.44036(16) 0.86418(15) 0.0193(5) Uani 1 1 d .
N3 N 0.79741(18) 0.59406(16) 0.79676(15) 0.0204(5) Uani 1 1 d .
H3 H 0.7494 0.5920 0.7686 0.024 Uiso 1 1 calc R
O1 O 0.64287(15) 0.57072(13) 0.70510(13) 0.0237(4) Uani 1 1 d .
O2 O 0.90135(16) 0.69051(14) 0.80541(14) 0.0284(5) Uani 1 1 d .
O3 O 0.88452(14) 0.33654(13) 0.71371(12) 0.0187(4) Uani 1 1 d .
O4 O 1.00312(14) 0.18201(13) 0.83856(12) 0.0191(4) Uani 1 1 d .
O5 O 0.98709(15) 0.16143(13) 0.67823(12) 0.0207(4) Uani 1 1 d .
O6 O 0.85307(14) 0.06468(13) 0.85686(12) 0.0192(4) Uani 1 1 d .
P1 P 0.71104(6) 0.22511(5) 0.72887(5) 0.01880(15) Uani 1 1 d .
P2 P 0.74350(5) 0.26026(5) 0.92000(5) 0.01731(15) Uani 1 1 d .
Ru1 Ru 0.857219(17) 0.204204(15) 0.791380(15) 0.01726(7) Uani 1 1 d .

loop_
_atom_site_aniso_label
_atom_site_aniso_U_11
_atom_site_aniso_U_22
_atom_site_aniso_U_33
_atom_site_aniso_U_23
_atom_site_aniso_U_13
_atom_site_aniso_U_12
C11 0.0191(12) 0.0260(16) 0.0252(16) -0.0053(13) -0.0088(11) -0.0057(11)
C12 0.0316(15) 0.0300(18) 0.0284(17) -0.0079(14) -0.0136(12) -0.0072(13)
C13 0.0300(15) 0.041(2) 0.0290(18) -0.0182(15) -0.0081(13) -0.0037(13)
C14 0.0301(15) 0.054(2) 0.0227(17) -0.0128(16) -0.0046(12) -0.0108(15)
C15 0.0437(18) 0.040(2) 0.0264(18) 0.0000(16) -0.0086(14) -0.0128(16)
C16 0.0373(16) 0.0310(18) 0.0200(16) -0.0049(14) -0.0054(12) -0.0072(13)
C21 0.0209(12) 0.0184(15) 0.0254(16) -0.0044(12) -0.0072(11) -0.0045(11)
C22 0.0278(14) 0.0259(17) 0.0370(18) -0.0121(14) -0.0135(13) -0.0055(12)
C23 0.0262(14) 0.0323(18) 0.048(2) -0.0111(16) -0.0162(14) -0.0095(13)
C24 0.0247(14) 0.0287(18) 0.047(2) -0.0128(16) -0.0073(13) -0.0107(13)
C25 0.0242(14) 0.0243(17) 0.0320(17) -0.0040(14) -0.0036(12) -0.0056(12)
C26 0.0188(12) 0.0229(16) 0.0251(16) -0.0084(13) -0.0030(11) -0.0024(11)
C31 0.0241(13) 0.0202(15) 0.0172(14) -0.0024(12) -0.0079(11) -0.0063(11)
C32 0.0218(13) 0.0207(15) 0.0220(15) -0.0020(12) -0.0087(11) -0.0090(11)
C33 0.0224(13) 0.0230(16) 0.0190(15) -0.0004(12) -0.0073(11) -0.0062(11)
C34 0.0220(13) 0.0326(18) 0.0277(17) -0.0014(14) -0.0069(11) -0.0119(12)
C35 0.0208(13) 0.0373(19) 0.0275(17) -0.0056(14) -0.0064(11) -0.0050(13)
C36 0.0226(13) 0.0272(17) 0.0325(17) -0.0085(14) -0.0097(12) 0.0029(12)
C37 0.0266(14) 0.0260(16) 0.0226(16) -0.0061(13) -0.0050(11) -0.0080(12)
C38 0.0216(12) 0.0218(15) 0.0200(14) -0.0015(12) -0.0091(10) -0.0060(11)
C39 0.0217(12) 0.0199(15) 0.0181(14) -0.0018(12) -0.0068(10) -0.0050(11)
C41 0.0160(11) 0.0227(15) 0.0150(14) -0.0033(11) -0.0037(10) -0.0050(10)
C42 0.0211(12) 0.0210(15) 0.0218(15) -0.0050(12) -0.0044(11) -0.0036(11)
C43 0.0221(13) 0.0280(17) 0.0265(16) -0.0025(13) -0.0050(11) -0.0135(12)
C44 0.0161(12) 0.0308(17) 0.0224(15) -0.0078(13) -0.0036(10) -0.0032(11)
C45 0.0217(13) 0.0198(15) 0.0235(15) -0.0058(12) -0.0070(11) 0.0009(11)
C46 0.0205(12) 0.0192(15) 0.0191(15) -0.0025(12) -0.0057(10) -0.0040(11)
C51 0.0181(12) 0.0208(15) 0.0176(14) -0.0009(12) -0.0057(10) -0.0065(11)
C52 0.0209(12) 0.0184(15) 0.0235(15) -0.0038(12) -0.0086(11) -0.0046(11)
C53 0.0217(13) 0.0187(15) 0.0278(16) -0.0021(12) -0.0108(11) -0.0036(11)
C54 0.0238(13) 0.0251(16) 0.0223(15) 0.0000(13) -0.0098(11) -0.0088(12)
C55 0.0212(13) 0.0264(16) 0.0213(15) -0.0034(13) -0.0059(11) -0.0074(11)
C56 0.0198(12) 0.0216(15) 0.0221(15) -0.0047(12) -0.0049(11) -0.0037(11)
C61 0.0164(12) 0.0176(14) 0.0203(14) -0.0054(12) -0.0040(10) -0.0028(10)
C62 0.0196(12) 0.0228(16) 0.0275(16) -0.0065(13) -0.0071(11) -0.0047(11)
C63 0.0201(13) 0.0309(17) 0.0260(16) -0.0091(13) -0.0100(11) -0.0038(12)
C64 0.0179(12) 0.0243(16) 0.0259(16) -0.0095(13) -0.0037(11) -0.0063(11)
C65 0.0167(12) 0.0247(16) 0.0190(14) -0.0090(12) -0.0018(10) -0.0052(11)
C66 0.0174(12) 0.0258(16) 0.0216(15) -0.0081(13) 0.0001(10) -0.0093(11)
C67 0.0219(13) 0.0218(16) 0.0252(16) -0.0041(12) -0.0047(11) -0.0086(11)
C68 0.0228(13) 0.0242(16) 0.0347(18) -0.0046(14) -0.0072(12) -0.0057(12)
C69 0.0330(15) 0.0280(17) 0.0257(16) -0.0015(13) -0.0065(12) -0.0146(13)
C70 0.0333(15) 0.0200(16) 0.0369(19) -0.0026(14) -0.0113(13) -0.0098(12)
C81 0.0295(14) 0.0273(17) 0.0301(17) 0.0048(14) -0.0080(12) -0.0151(13)
C82 0.0212(12) 0.0190(15) 0.0189(14) -0.0035(12) -0.0016(10) -0.0050(11)
C83 0.0186(12) 0.0242(16) 0.0283(16) -0.0041(13) -0.0067(11) -0.0075(11)
C84 0.0191(12) 0.0214(15) 0.0216(15) -0.0064(12) -0.0048(10) -0.0023(11)
C85 0.0247(14) 0.0272(17) 0.0347(18) -0.0031(14) -0.0143(12) -0.0075(12)
C91 0.0304(14) 0.0275(17) 0.0256(16) -0.0132(14) -0.0013(12) -0.0058(12)
C92 0.0216(13) 0.0239(16) 0.0216(15) -0.0075(12) -0.0079(11) -0.0038(11)
C93 0.0236(13) 0.0201(15) 0.0242(15) -0.0078(12) -0.0061(11) -0.0051(11)
C94 0.0195(12) 0.0219(15) 0.0266(16) -0.0034(13) -0.0126(11) -0.0059(11)
C95 0.0277(14) 0.0185(15) 0.0296(17) -0.0032(13) -0.0106(12) -0.0051(11)
N1 0.0176(10) 0.0185(12) 0.0218(12) -0.0045(10) -0.0071(9) -0.0051(9)
N2 0.0178(10) 0.0189(13) 0.0204(12) -0.0062(10) -0.0022(9) -0.0050(9)
N3 0.0205(10) 0.0177(12) 0.0258(13) -0.0023(10) -0.0100(9) -0.0068(9)
O1 0.0235(9) 0.0202(11) 0.0312(12) -0.0038(9) -0.0114(8) -0.0079(8)
O2 0.0275(10) 0.0256(12) 0.0361(12) -0.0048(10) -0.0121(9) -0.0103(8)
O3 0.0182(8) 0.0209(10) 0.0176(10) -0.0032(8) -0.0052(7) -0.0062(7)
O4 0.0146(8) 0.0176(10) 0.0237(10) -0.0052(8) -0.0035(7) -0.0034(7)
O5 0.0217(9) 0.0216(11) 0.0171(10) -0.0027(8) -0.0041(7) -0.0059(8)
O6 0.0189(8) 0.0202(11) 0.0190(10) -0.0030(8) -0.0056(7) -0.0061(8)
P1 0.0192(3) 0.0184(4) 0.0204(4) -0.0025(3) -0.0066(3) -0.0071(3)
P2 0.0159(3) 0.0168(4) 0.0187(4) -0.0025(3) -0.0049(3) -0.0045(3)
Ru1 0.01582(11) 0.01734(13) 0.01863(13) -0.00307(9) -0.00456(8) -0.00510(8)

loop_
_atom_type_symbol
_atom_type_description
_atom_type_scat_dispersion_real
_atom_type_scat_dispersion_imag
_atom_type_scat_source
C C 0.0033 0.0016 'International Tables Vol C Tables 4.2.6.8 and 6.1.1.4'
H H 0.0000 0.0000 'International Tables Vol C Tables 4.2.6.8 and 6.1.1.4'
N N 0.0061 0.0033 'International Tables Vol C Tables 4.2.6.8 and 6.1.1.4'
O O 0.0106 0.0060 'International Tables Vol C Tables 4.2.6.8 and 6.1.1.4'
P P 0.1023 0.0942 'International Tables Vol C Tables 4.2.6.8 and 6.1.1.4'
Ru Ru -1.2594 0.8363 'International Tables Vol C Tables 4.2.6.8 and 6.1.1.4'

loop_
_geom_angle_atom_site_label_1
_geom_angle_atom_site_label_2
_geom_angle_atom_site_label_3
_geom_angle
C16 C11 C12 118.0(3)
C16 C11 P1 123.3(2)
C12 C11 P1 118.5(2)
C13 C12 C11 120.4(3)
C13 C12 H12 119.8
C11 C12 H12 119.8
C14 C13 C12 119.9(3)
C14 C13 H13 120.0
C12 C13 H13 120.0
C15 C14 C13 120.3(3)
C15 C14 H14 119.9
C13 C14 H14 119.9
C14 C15 C16 120.1(3)
C14 C15 H15 119.9
C16 C15 H15 119.9
C11 C16 C15 121.3(3)
C11 C16 H16 119.4
C15 C16 H16 119.4
C26 C21 C22 118.7(2)
C26 C21 P1 120.1(2)
C22 C21 P1 121.2(2)
C23 C22 C21 119.7(3)
C23 C22 H22 120.1
C21 C22 H22 120.1
C24 C23 C22 120.9(3)
C24 C23 H23 119.6
C22 C23 H23 119.6
C23 C24 C25 119.5(3)
C23 C24 H24 120.2
C25 C24 H24 120.2
C26 C25 C24 120.4(3)
C26 C25 H25 119.8
C24 C25 H25 119.8
C25 C26 C21 120.7(3)
C25 C26 H26 119.6
C21 C26 H26 119.6
C32 C31 N1 119.2(2)
C32 C31 P1 127.1(2)
N1 C31 P1 113.61(17)
C31 C32 C33 120.6(2)
C31 C32 H32 119.7
C33 C32 H32 119.7
C34 C33 C38 117.6(3)
C34 C33 C32 123.4(3)
C38 C33 C32 119.0(2)
C35 C34 C33 121.7(3)
C35 C34 H34 119.2
C33 C34 H34 119.2
C34 C35 C36 119.8(3)
C34 C35 H35 120.1
C36 C35 H35 120.1
C37 C36 C35 119.9(3)
C37 C36 H36 120.0
C35 C36 H36 120.0
C36 C37 C38 120.7(3)
C36 C37 H37 119.7
C38 C37 H37 119.7
C37 C38 C33 120.3(2)
C37 C38 C39 119.8(2)
C33 C38 C39 119.9(2)
O1 C39 N1 120.6(2)
O1 C39 C38 123.4(3)
N1 C39 C38 116.0(2)
C46 C41 C42 118.8(2)
C46 C41 P2 126.03(19)
C42 C41 P2 115.2(2)
C43 C42 C41 121.0(3)
C43 C42 H42 119.5
C41 C42 H42 119.5
C44 C43 C42 119.7(2)
C44 C43 H43 120.1
C42 C43 H43 120.1
C43 C44 C45 119.9(2)
C43 C44 H44 120.0
C45 C44 H44 120.0
C44 C45 C46 120.5(3)
C44 C45 H45 119.7
C46 C45 H45 119.7
C41 C46 C45 120.0(2)
C41 C46 H46 120.0
C45 C46 H46 120.0
C52 C51 C56 118.9(2)
C52 C51 P2 121.5(2)
C56 C51 P2 119.5(2)
C51 C52 C53 120.1(3)
C51 C52 H52 120.0
C53 C52 H52 120.0
C54 C53 C52 119.9(3)
C54 C53 H53 120.0
C52 C53 H53 120.0
C55 C54 C53 120.3(3)
C55 C54 H54 119.9
C53 C54 H54 119.9
C54 C55 C56 120.3(3)
C54 C55 H55 119.8
C56 C55 H55 119.8
C55 C56 C51 120.4(3)
C55 C56 H56 119.8
C51 C56 H56 119.8
N2 C61 C62 123.0(2)
N2 C61 P2 115.77(18)
C62 C61 P2 120.9(2)
C61 C62 C63 117.9(3)
C61 C62 H62 121.1
C63 C62 H62 121.1
C64 C63 C62 120.1(2)
C64 C63 H63 120.0
C62 C63 H63 120.0
C63 C64 C65 118.4(2)
C63 C64 H64 120.8
C65 C64 H64 120.8
N2 C65 C64 122.6(3)
N2 C65 N3 112.9(2)
C64 C65 N3 124.5(2)
O2 C66 N3 122.5(3)
O2 C66 C67 123.3(2)
N3 C66 C67 114.2(2)
C70 C67 C69 110.0(2)
C70 C67 C66 108.8(2)
C69 C67 C66 109.5(2)
C70 C67 C68 108.5(2)
C69 C67 C68 110.2(2)
C66 C67 C68 109.9(2)
C67 C68 H68A 109.5
C67 C68 H68B 109.5
H68A C68 H68B 109.5
C67 C68 H68C 109.5
H68A C68 H68C 109.5
H68B C68 H68C 109.5
C67 C69 H69A 109.5
C67 C69 H69B 109.5
H69A C69 H69B 109.5
C67 C69 H69C 109.5
H69A C69 H69C 109.5
H69B C69 H69C 109.5
C67 C70 H70A 109.5
C67 C70 H70B 109.5
H70A C70 H70B 109.5
C67 C70 H70C 109.5
H70A C70 H70C 109.5
H70B C70 H70C 109.5
C82 C81 H81A 109.5
C82 C81 H81B 109.5
H81A C81 H81B 109.5
C82 C81 H81C 109.5
H81A C81 H81C 109.5
H81B C81 H81C 109.5
O3 C82 C83 126.6(3)
O3 C82 C81 114.4(2)
C83 C82 C81 119.1(2)
C82 C83 C84 127.8(2)
C82 C83 H83 116.1
C84 C83 H83 116.1
O4 C84 C83 126.3(2)
O4 C84 C85 115.6(2)
C83 C84 C85 118.1(2)
C84 C85 H85A 109.5
C84 C85 H85B 109.5
H85A C85 H85B 109.5
C84 C85 H85C 109.5
H85A C85 H85C 109.5
H85B C85 H85C 109.5
C92 C91 H91A 109.5
C92 C91 H91B 109.5
H91A C91 H91B 109.5
C92 C91 H91C 109.5
H91A C91 H91C 109.5
H91B C91 H91C 109.5
O5 C92 C93 126.3(3)
O5 C92 C91 114.7(2)
C93 C92 C91 119.0(3)
C94 C93 C92 126.3(3)
C94 C93 H93 116.8
C92 C93 H93 116.8
O6 C94 C93 127.0(3)
O6 C94 C95 114.1(2)
C93 C94 C95 118.8(3)
C94 C95 H95A 109.5
C94 C95 H95B 109.5
H95A C95 H95B 109.5
C94 C95 H95C 109.5
H95A C95 H95C 109.5
H95B C95 H95C 109.5
C39 N1 C31 125.1(2)
C39 N1 H1 117.4
C31 N1 H1 117.4
C61 N2 C65 118.0(2)
C66 N3 C65 128.0(2)
C66 N3 H3 116.0
C65 N3 H3 116.0
C82 O3 Ru1 123.89(16)
C84 O4 Ru1 123.49(17)
C92 O5 Ru1 124.87(17)
C94 O6 Ru1 124.42(17)
C21 P1 C11 101.79(12)
C21 P1 C31 102.92(12)
C11 P1 C31 100.10(12)
C21 P1 Ru1 122.05(9)
C11 P1 Ru1 112.37(8)
C31 P1 Ru1 114.69(9)
C41 P2 C51 98.82(11)
C41 P2 C61 105.79(12)
C51 P2 C61 99.87(12)
C41 P2 Ru1 123.34(9)
C51 P2 Ru1 117.98(9)
C61 P2 Ru1 108.11(8)
O6 Ru1 O3 171.82(7)
O6 Ru1 O5 90.49(7)
O3 Ru1 O5 81.74(7)
O6 Ru1 O4 85.32(7)
O3 Ru1 O4 91.19(7)
O5 Ru1 O4 83.20(7)
O6 Ru1 P1 95.08(5)
O3 Ru1 P1 87.76(5)
O5 Ru1 P1 91.82(5)
O4 Ru1 P1 175.01(5)
O6 Ru1 P2 93.51(5)
O3 Ru1 P2 93.66(5)
O5 Ru1 P2 168.64(5)
O4 Ru1 P2 86.53(5)
P1 Ru1 P2 98.40(2)

loop_
_geom_bond_atom_site_label_1
_geom_bond_atom_site_label_2
_geom_bond_distance
C11 C16 1.382(4)
C11 C12 1.409(4)
C11 P1 1.836(3)
C12 C13 1.398(4)
C12 H12 0.9500
C13 C14 1.378(5)
C13 H13 0.9500
C14 C15 1.371(5)
C14 H14 0.9500
C15 C16 1.393(4)
C15 H15 0.9500
C16 H16 0.9500
C21 C26 1.390(4)
C21 C22 1.416(4)
C21 P1 1.828(3)
C22 C23 1.387(4)
C22 H22 0.9500
C23 C24 1.381(4)
C23 H23 0.9500
C24 C25 1.390(4)
C24 H24 0.9500
C25 C26 1.384(4)
C25 H25 0.9500
C26 H26 0.9500
C31 C32 1.355(3)
C31 N1 1.389(3)
C31 P1 1.844(3)
C32 C33 1.426(4)
C32 H32 0.9500
C33 C34 1.410(4)
C33 C38 1.416(4)
C34 C35 1.374(4)
C34 H34 0.9500
C35 C36 1.408(4)
C35 H35 0.9500
C36 C37 1.374(4)
C36 H36 0.9500
C37 C38 1.397(4)
C37 H37 0.9500
C38 C39 1.457(3)
C39 O1 1.255(3)
C39 N1 1.360(3)
C41 C46 1.391(4)
C41 C42 1.396(4)
C41 P2 1.841(2)
C42 C43 1.387(4)
C42 H42 0.9500
C43 C44 1.383(4)
C43 H43 0.9500
C44 C45 1.383(4)
C44 H44 0.9500
C45 C46 1.392(3)
C45 H45 0.9500
C46 H46 0.9500
C51 C52 1.396(4)
C51 C56 1.401(4)
C51 P2 1.842(3)
C52 C53 1.397(4)
C52 H52 0.9500
C53 C54 1.388(4)
C53 H53 0.9500
C54 C55 1.376(4)
C54 H54 0.9500
C55 C56 1.385(4)
C55 H55 0.9500
C56 H56 0.9500
C61 N2 1.341(3)
C61 C62 1.387(4)
C61 P2 1.856(3)
C62 C63 1.389(4)
C62 H62 0.9500
C63 C64 1.370(4)
C63 H63 0.9500
C64 C65 1.391(4)
C64 H64 0.9500
C65 N2 1.345(3)
C65 N3 1.399(3)
C66 O2 1.214(3)
C66 N3 1.383(3)
C66 C67 1.543(4)
C67 C70 1.526(4)
C67 C69 1.535(4)
C67 C68 1.543(3)
C68 H68A 0.9800
C68 H68B 0.9800
C68 H68C 0.9800
C69 H69A 0.9800
C69 H69B 0.9800
C69 H69C 0.9800
C70 H70A 0.9800
C70 H70B 0.9800
C70 H70C 0.9800
C81 C82 1.501(4)
C81 H81A 0.9800
C81 H81B 0.9800
C81 H81C 0.9800
C82 O3 1.284(3)
C82 C83 1.397(4)
C83 C84 1.409(4)
C83 H83 0.9500
C84 O4 1.275(3)
C84 C85 1.509(4)
C85 H85A 0.9800
C85 H85B 0.9800
C85 H85C 0.9800
C91 C92 1.518(4)
C91 H91A 0.9800
C91 H91B 0.9800
C91 H91C 0.9800
C92 O5 1.262(3)
C92 C93 1.404(4)
C93 C94 1.396(4)
C93 H93 0.9500
C94 O6 1.277(3)
C94 C95 1.516(4)
C95 H95A 0.9800
C95 H95B 0.9800
C95 H95C 0.9800
N1 H1 0.8800
N3 H3 0.8800
O3 Ru1 2.0654(18)
O4 Ru1 2.1046(16)
O5 Ru1 2.0802(18)
O6 Ru1 2.0600(18)
P1 Ru1 2.2741(7)
P2 Ru1 2.2953(7)

loop_
_geom_hbond_atom_site_label_D
_geom_hbond_atom_site_label_H
_geom_hbond_atom_site_label_A
_geom_hbond_distance_DH
_geom_hbond_distance_HA
_geom_hbond_distance_DA
_geom_hbond_angle_DHA
N1 H1 O3 0.88 1.90 2.749(3) 161.6
N3 H3 O1 0.88 2.08 2.956(3) 173.6

loop_
_geom_torsion_atom_site_label_1
_geom_torsion_atom_site_label_2
_geom_torsion_atom_site_label_3
_geom_torsion_atom_site_label_4
_geom_torsion
C16 C11 C12 C13 -0.7(4)
P1 C11 C12 C13 -175.5(2)
C11 C12 C13 C14 -0.8(4)
C12 C13 C14 C15 1.6(4)
C13 C14 C15 C16 -0.9(4)
C12 C11 C16 C15 1.3(4)
P1 C11 C16 C15 175.8(2)
C14 C15 C16 C11 -0.5(4)
C26 C21 C22 C23 1.5(4)
P1 C21 C22 C23 -178.3(2)
C21 C22 C23 C24 -0.5(5)
C22 C23 C24 C25 -0.5(5)
C23 C24 C25 C26 0.3(5)
C24 C25 C26 C21 0.8(4)
C22 C21 C26 C25 -1.7(4)
P1 C21 C26 C25 178.1(2)
N1 C31 C32 C33 -1.1(4)
P1 C31 C32 C33 179.5(2)
C31 C32 C33 C34 -177.0(3)
C31 C32 C33 C38 0.8(4)
C38 C33 C34 C35 -0.8(4)
C32 C33 C34 C35 177.1(3)
C33 C34 C35 C36 -0.9(5)
C34 C35 C36 C37 1.6(4)
C35 C36 C37 C38 -0.6(4)
C36 C37 C38 C33 -1.1(4)
C36 C37 C38 C39 -179.2(3)
C34 C33 C38 C37 1.7(4)
C32 C33 C38 C37 -176.2(3)
C34 C33 C38 C39 179.9(3)
C32 C33 C38 C39 1.9(4)
C37 C38 C39 O1 -5.8(4)
C33 C38 C39 O1 176.0(3)
C37 C38 C39 N1 173.9(2)
C33 C38 C39 N1 -4.2(4)
C46 C41 C42 C43 0.8(4)
P2 C41 C42 C43 -179.1(2)
C41 C42 C43 C44 0.2(4)
C42 C43 C44 C45 -1.5(4)
C43 C44 C45 C46 1.8(4)
C42 C41 C46 C45 -0.5(4)
P2 C41 C46 C45 179.4(2)
C44 C45 C46 C41 -0.8(4)
C56 C51 C52 C53 0.9(4)
P2 C51 C52 C53 177.16(19)
C51 C52 C53 C54 -0.7(4)
C52 C53 C54 C55 -0.4(4)
C53 C54 C55 C56 1.1(4)
C54 C55 C56 C51 -0.9(4)
C52 C51 C56 C55 -0.1(4)
P2 C51 C56 C55 -176.5(2)
N2 C61 C62 C63 -1.1(4)
P2 C61 C62 C63 171.4(2)
C61 C62 C63 C64 0.3(4)
C62 C63 C64 C65 1.7(4)
C63 C64 C65 N2 -3.2(4)
C63 C64 C65 N3 176.7(3)
O2 C66 C67 C70 -7.1(4)
N3 C66 C67 C70 174.6(2)
O2 C66 C67 C69 113.1(3)
N3 C66 C67 C69 -65.2(3)
O2 C66 C67 C68 -125.7(3)
N3 C66 C67 C68 56.0(3)
O3 C82 C83 C84 2.6(5)
C81 C82 C83 C84 -177.3(3)
C82 C83 C84 O4 1.5(5)
C82 C83 C84 C85 -177.3(3)
O5 C92 C93 C94 -9.7(4)
C91 C92 C93 C94 170.3(2)
C92 C93 C94 O6 5.2(4)
C92 C93 C94 C95 -170.7(2)
O1 C39 N1 C31 -176.0(2)
C38 C39 N1 C31 4.2(4)
C32 C31 N1 C39 -1.7(4)
P1 C31 N1 C39 177.8(2)
C62 C61 N2 C65 -0.3(4)
P2 C61 N2 C65 -173.13(18)
C64 C65 N2 C61 2.4(4)
N3 C65 N2 C61 -177.4(2)
O2 C66 N3 C65 5.6(4)
C67 C66 N3 C65 -176.1(2)
N2 C65 N3 C66 176.6(2)
C64 C65 N3 C66 -3.3(4)
C83 C82 O3 Ru1 -9.5(4)
C81 C82 O3 Ru1 170.41(19)
C83 C84 O4 Ru1 2.2(4)
C85 C84 O4 Ru1 -179.03(18)
C93 C92 O5 Ru1 4.8(4)
C91 C92 O5 Ru1 -175.14(16)
C93 C94 O6 Ru1 3.1(3)
C95 C94 O6 Ru1 179.14(15)
C26 C21 P1 C11 144.2(2)
C22 C21 P1 C11 -36.0(3)
C26 C21 P1 C31 -112.4(2)
C22 C21 P1 C31 67.4(3)
C26 C21 P1 Ru1 18.1(3)
C22 C21 P1 Ru1 -162.14(19)
C16 C11 P1 C21 131.4(2)
C12 C11 P1 C21 -54.2(2)
C16 C11 P1 C31 25.7(2)
C12 C11 P1 C31 -159.8(2)
C16 C11 P1 Ru1 -96.4(2)
C12 C11 P1 Ru1 78.1(2)
C32 C31 P1 C21 -8.9(3)
N1 C31 P1 C21 171.65(19)
C32 C31 P1 C11 95.8(3)
N1 C31 P1 C11 -83.7(2)
C32 C31 P1 Ru1 -143.7(2)
N1 C31 P1 Ru1 36.8(2)
C46 C41 P2 C51 119.9(2)
C42 C41 P2 C51 -60.2(2)
C46 C41 P2 C61 17.0(3)
C42 C41 P2 C61 -163.1(2)
C46 C41 P2 Ru1 -108.0(2)
C42 C41 P2 Ru1 71.9(2)
C52 C51 P2 C41 144.7(2)
C56 C51 P2 C41 -39.0(2)
C52 C51 P2 C61 -107.4(2)
C56 C51 P2 C61 68.8(2)
C52 C51 P2 Ru1 9.3(2)
C56 C51 P2 Ru1 -174.46(16)
N2 C61 P2 C41 -58.9(2)
C62 C61 P2 C41 128.1(2)
N2 C61 P2 C51 -161.1(2)
C62 C61 P2 C51 25.9(2)
N2 C61 P2 Ru1 75.00(19)
C62 C61 P2 Ru1 -98.0(2)
C94 O6 Ru1 O3 -23.6(6)
C94 O6 Ru1 O5 -5.42(18)
C94 O6 Ru1 O4 -88.55(18)
C94 O6 Ru1 P1 86.45(18)
C94 O6 Ru1 P2 -174.78(17)
C82 O3 Ru1 O6 -55.0(6)
C82 O3 Ru1 O5 -73.4(2)
C82 O3 Ru1 O4 9.6(2)
C82 O3 Ru1 P1 -165.5(2)
C82 O3 Ru1 P2 96.2(2)
C92 O5 Ru1 O6 1.67(19)
C92 O5 Ru1 O3 179.10(19)
C92 O5 Ru1 O4 86.90(19)
C92 O5 Ru1 P1 -93.42(19)
C92 O5 Ru1 P2 112.4(3)
C84 O4 Ru1 O6 166.5(2)
C84 O4 Ru1 O3 -6.1(2)
C84 O4 Ru1 O5 75.4(2)
C84 O4 Ru1 P1 71.7(7)
C84 O4 Ru1 P2 -99.7(2)
C21 P1 Ru1 O6 11.49(12)
C11 P1 Ru1 O6 -109.74(11)
C31 P1 Ru1 O6 136.82(11)
C21 P1 Ru1 O3 -176.20(12)
C11 P1 Ru1 O3 62.57(11)
C31 P1 Ru1 O3 -50.88(11)
C21 P1 Ru1 O5 102.14(12)
C11 P1 Ru1 O5 -19.08(12)
C31 P1 Ru1 O5 -132.53(11)
C21 P1 Ru1 O4 105.8(6)
C11 P1 Ru1 O4 -15.4(6)
C31 P1 Ru1 O4 -128.9(6)
C21 P1 Ru1 P2 -82.83(11)
C11 P1 Ru1 P2 155.95(10)
C31 P1 Ru1 P2 42.50(10)
C41 P2 Ru1 O6 -95.58(11)
C51 P2 Ru1 O6 28.29(10)
C61 P2 Ru1 O6 140.50(10)
C41 P2 Ru1 O3 88.36(11)
C51 P2 Ru1 O3 -147.77(10)
C61 P2 Ru1 O3 -35.56(10)
C41 P2 Ru1 O5 154.0(3)
C51 P2 Ru1 O5 -82.1(3)
C61 P2 Ru1 O5 30.1(3)
C41 P2 Ru1 O4 179.33(12)
C51 P2 Ru1 O4 -56.80(10)
C61 P2 Ru1 O4 55.41(10)
C41 P2 Ru1 P1 0.08(11)
C51 P2 Ru1 P1 123.95(9)
C61 P2 Ru1 P1 -123.83(9)

loop_
_platon_squeeze_void_nr
_platon_squeeze_void_average_x
_platon_squeeze_void_average_y
_platon_squeeze_void_average_z
_platon_squeeze_void_volume
_platon_squeeze_void_count_electrons
1 0.500 0.203 0.500 391.4 144.3
